data_7230308
loop_
_publ_author_name
'Mondal, Pradip Kumar'
'Rao, Varun'
'Chopra, Deepak'

_publ_section_title
;
 Capturing the metastable state in the spontaneous and reversible
 single-crystal-to-single-crystal phase transition of riluzolium oxalate
;
_journal_issue 15
_journal_name_full CrystEngComm
_journal_page_first 2079
_journal_paper_doi 10.1039/C8CE00283E
_journal_volume 20
_journal_year 2018
_chemical_formula_sum 'C9 H6 F3 N2 O3 S'
_chemical_formula_weight 279.22
_space_group_crystal_system monoclinic
_space_group_IT_number 14
_space_group_name_Hall '-P 2ybc'
_space_group_name_H-M_alt 'P 1 21/c 1'
_symmetry_space_group_name_Hall '-P 2ybc'
_symmetry_space_group_name_H-M 'P 1 21/c 1'
_atom_sites_solution_hydrogens mixed
_audit_creation_method SHELXL-2016/6
_audit_update_record
;
2017-09-01 deposited with the CCDC.
2018-03-19 downloaded from the CCDC.
;
_cell_angle_alpha 90
_cell_angle_beta 100.553(4)
_cell_angle_gamma 90
_cell_formula_units_Z 4
_cell_length_a 9.6547(5)
_cell_length_b 10.0570(5)
_cell_length_c 11.7482(5)
_cell_measurement_reflns_used 1828
_cell_measurement_temperature 298(2)
_cell_measurement_theta_max 25.67
_cell_measurement_theta_min 3.78
_cell_volume 1121.42(9)
_computing_cell_refinement 'Bruker SAINT'
_computing_data_collection 'Bruker APEX2'
_computing_data_reduction 'Bruker SAINT'
_computing_molecular_graphics 'Bruker SHELXTL'
_computing_publication_material 'Bruker SHELXTL'
_computing_structure_refinement 'SHELXL-2016/6 (Sheldrick, 2016)'
_computing_structure_solution 'SHELXS-97 (Sheldrick 2008)'
_diffrn_ambient_temperature 298(2)
_diffrn_measured_fraction_theta_full 0.994
_diffrn_measured_fraction_theta_max 0.995
_diffrn_measurement_device_type 'Bruker APEX-II CCD'
_diffrn_measurement_method '\f and \w scans'
_diffrn_radiation_type MoK\a
_diffrn_radiation_wavelength 0.71073
_diffrn_reflns_av_R_equivalents 0.0288
_diffrn_reflns_av_unetI/netI 0.0348
_diffrn_reflns_Laue_measured_fraction_full 0.994
_diffrn_reflns_Laue_measured_fraction_max 0.995
_diffrn_reflns_limit_h_max 13
_diffrn_reflns_limit_h_min -12
_diffrn_reflns_limit_k_max 11
_diffrn_reflns_limit_k_min -13
_diffrn_reflns_limit_l_max 15
_diffrn_reflns_limit_l_min -15
_diffrn_reflns_number 7885
_diffrn_reflns_point_group_measured_fraction_full 0.994
_diffrn_reflns_point_group_measured_fraction_max 0.995
_diffrn_reflns_theta_full 25.242
_diffrn_reflns_theta_max 28.698
_diffrn_reflns_theta_min 3.779
_exptl_absorpt_coefficient_mu 0.332
_exptl_absorpt_correction_T_max 0.7510
_exptl_absorpt_correction_T_min 0.5086
_exptl_absorpt_correction_type multi-scan
_exptl_absorpt_process_details 'SADABS 2014/4'
_exptl_crystal_density_diffrn 1.654
_exptl_crystal_description Plate
_exptl_crystal_F_000 564
_exptl_crystal_size_max 0.450
_exptl_crystal_size_mid 0.190
_exptl_crystal_size_min 0.050
_refine_diff_density_max 0.313
_refine_diff_density_min -0.328
_refine_diff_density_rms 0.048
_refine_ls_extinction_method none
_refine_ls_goodness_of_fit_ref 1.053
_refine_ls_hydrogen_treatment mixed
_refine_ls_matrix_type full
_refine_ls_number_parameters 239
_refine_ls_number_reflns 2877
_refine_ls_number_restraints 0
_refine_ls_restrained_S_all 1.053
_refine_ls_R_factor_all 0.0768
_refine_ls_R_factor_gt 0.0510
_refine_ls_shift/su_max 0.000
_refine_ls_shift/su_mean 0.000
_refine_ls_structure_factor_coef Fsqd
_refine_ls_weighting_details 'w=1/[\s^2^(Fo^2^)+(0.0639P)^2^+0.3490P] where P=(Fo^2^+2Fc^2^)/3'
_refine_ls_weighting_scheme calc
_refine_ls_wR_factor_gt 0.1260
_refine_ls_wR_factor_ref 0.1424
_reflns_Friedel_coverage 0.000
_reflns_number_gt 1983
_reflns_number_total 2877
_reflns_threshold_expression 'I > 2\s(I)'
_cod_data_source_file c8ce00283e2.cif
_cod_data_source_block RZ-OA-225K
_cod_depositor_comments 'Adding full bibliography for 7230307--7230312.cif.'
_cod_database_code 7230308
_shelx_shelxl_version_number 2016/6
_shelx_space_group_comment
;
The symmetry employed for this shelxl refinement is uniquely defined
by the following loop, which should always be used as a source of
symmetry information in preference to the above space-group names.
They are only intended as comments.
;
_shelx_estimated_absorpt_t_min 0.865
_shelx_estimated_absorpt_t_max 0.984

loop_
_space_group_symop_operation_xyz
'x, y, z'
'-x, y+1/2, -z+1/2'
'-x, -y, -z'
'x, -y-1/2, z-1/2'

loop_
_atom_site_label
_atom_site_type_symbol
_atom_site_fract_x
_atom_site_fract_y
_atom_site_fract_z
_atom_site_U_iso_or_equiv
_atom_site_adp_type
_atom_site_occupancy
_atom_site_site_symmetry_order
_atom_site_calc_flag
_atom_site_refinement_flags_posn
_atom_site_refinement_flags_adp
_atom_site_refinement_flags_occupancy
_atom_site_disorder_assembly
_atom_site_disorder_group
S1 S 0.33613(8) -0.08177(6) 0.30723(5) 0.0549(2) Uani 1 1 d . . . . .
F1A F -0.1050(4) -0.2867(6) 0.5008(6) 0.1272(19) Uani 0.785(7) 1 d . . P A 1
F2A F -0.0897(4) -0.2170(6) 0.6682(4) 0.183(3) Uani 0.785(7) 1 d . . P A 1
F3A F -0.0788(6) -0.4216(8) 0.6428(8) 0.201(4) Uani 0.785(7) 1 d . . P A 1
O1A O 0.1005(4) -0.3077(5) 0.6199(5) 0.0923(18) Uani 0.785(7) 1 d . . P A 1
C5A C 0.1654(6) -0.1921(8) 0.5773(7) 0.065(2) Uani 0.785(7) 1 d . . P A 1
C6A C 0.2046(6) -0.2100(7) 0.4743(6) 0.0547(15) Uani 0.785(7) 1 d . . P A 1
H6A H 0.190621 -0.289293 0.433012 0.066 Uiso 0.785(7) 1 calc R U P A 1
C8A C -0.0421(12) -0.3121(19) 0.6048(15) 0.139(6) Uani 0.785(7) 1 d . . P A 1
F1B F -0.0788(17) -0.3553(17) 0.4494(14) 0.100(5) Uani 0.215(7) 1 d . . P A 2
F2B F 0.0888(17) -0.4537(11) 0.5350(12) 0.134(6) Uani 0.215(7) 1 d . . P A 2
F3B F -0.078(2) -0.4540(13) 0.6032(13) 0.081(4) Uani 0.215(7) 1 d . . P A 2
O1B O 0.037(3) -0.274(2) 0.6051(16) 0.094(6) Uani 0.215(7) 1 d . . P A 2
C5B C 0.120(2) -0.188(3) 0.5633(19) 0.054(6) Uani 0.215(7) 1 d . . P A 2
C6B C 0.178(3) -0.180(2) 0.453(2) 0.065(7) Uani 0.215(7) 1 d . . P A 2
H6B H 0.144188 -0.240731 0.394721 0.078 Uiso 0.215(7) 1 calc R U P A 2
C8B C -0.018(4) -0.352(5) 0.560(3) 0.104(13) Uani 0.215(7) 1 d . . P A 2
O2 O 0.5439(2) -0.34127(14) 0.45901(12) 0.0553(5) Uani 1 1 d . . . . .
O3 O 0.5197(2) -0.41740(15) 0.63186(12) 0.0616(5) Uani 1 1 d . . . . .
N1 N 0.4508(2) 0.1567(2) 0.28047(16) 0.0501(5) Uani 1 1 d . . . . .
H1B H 0.469(3) 0.246(3) 0.306(2) 0.065(8) Uiso 1 1 d . . . . .
H1A H 0.463(3) 0.130(3) 0.214(3) 0.077(9) Uiso 1 1 d . . . . .
N2 N 0.3671(2) 0.11338(19) 0.44983(14) 0.0448(5) Uani 1 1 d . . . . .
H2 H 0.395(3) 0.202(3) 0.484(2) 0.070(8) Uiso 1 1 d . . . . .
C1 C 0.3918(2) 0.0784(2) 0.34604(17) 0.0417(5) Uani 1 1 d . . . . .
C2 C 0.2949(3) 0.0168(2) 0.50084(18) 0.0473(5) Uani 1 1 d . . . . .
C3 C 0.2508(3) 0.0269(3) 0.6066(2) 0.0654(7) Uani 1 1 d . . . . .
H3 H 0.267790 0.103122 0.651821 0.078 Uiso 1 1 calc R U . . .
C4 C 0.1803(4) -0.0815(4) 0.6419(3) 0.0783(10) Uani 1 1 d . . . . .
H4 H 0.143799 -0.077367 0.709743 0.094 Uiso 1 1 calc R U . A 1
C7 C 0.2693(3) -0.0970(2) 0.4344(2) 0.0505(6) Uani 1 1 d . . . . .
C9 C 0.5183(3) -0.4305(2) 0.52695(16) 0.0433(5) Uani 1 1 d . . . . .

loop_
_atom_site_aniso_label
_atom_site_aniso_U_11
_atom_site_aniso_U_22
_atom_site_aniso_U_33
_atom_site_aniso_U_23
_atom_site_aniso_U_13
_atom_site_aniso_U_12
S1 0.0891(5) 0.0425(3) 0.0383(3) -0.0129(2) 0.0254(3) -0.0187(3)
F1A 0.0648(18) 0.128(4) 0.184(5) 0.073(4) 0.010(3) 0.004(2)
F2A 0.086(2) 0.306(7) 0.176(4) 0.081(4) 0.076(2) 0.066(3)
F3A 0.105(3) 0.205(7) 0.309(9) 0.175(6) 0.080(5) -0.002(4)
O1A 0.049(2) 0.108(3) 0.124(3) 0.084(3) 0.027(2) 0.0151(19)
C5A 0.044(4) 0.074(3) 0.082(4) 0.045(3) 0.024(3) 0.009(3)
C6A 0.057(2) 0.044(3) 0.064(3) 0.022(2) 0.015(2) -0.006(2)
C8A 0.061(4) 0.174(11) 0.195(13) 0.125(10) 0.055(6) 0.015(5)
F1B 0.081(8) 0.102(10) 0.113(11) 0.023(8) 0.008(7) -0.026(7)
F2B 0.202(14) 0.057(6) 0.142(12) -0.007(6) 0.028(9) 0.012(7)
F3B 0.122(10) 0.045(5) 0.085(6) -0.020(5) 0.043(6) -0.059(6)
O1B 0.118(18) 0.090(12) 0.074(8) 0.019(8) 0.016(12) -0.057(12)
C5B 0.042(12) 0.085(14) 0.041(8) -0.018(8) 0.023(8) -0.039(10)
C6B 0.14(2) 0.029(9) 0.033(8) 0.008(7) 0.020(9) 0.013(9)
C8B 0.064(19) 0.13(3) 0.11(2) 0.059(19) 0.008(14) -0.05(2)
O2 0.1144(14) 0.0293(8) 0.0289(7) -0.0003(6) 0.0306(8) -0.0070(8)
O3 0.1301(16) 0.0346(8) 0.0276(7) -0.0030(6) 0.0344(9) -0.0082(9)
N1 0.0916(15) 0.0353(10) 0.0298(9) -0.0036(8) 0.0278(10) -0.0071(10)
N2 0.0769(13) 0.0348(9) 0.0268(8) -0.0039(7) 0.0205(8) -0.0033(9)
C1 0.0677(13) 0.0335(10) 0.0267(9) -0.0042(8) 0.0161(9) -0.0020(9)
C2 0.0695(14) 0.0437(12) 0.0330(10) 0.0037(9) 0.0211(10) 0.0017(10)
C3 0.100(2) 0.0642(17) 0.0412(13) 0.0074(12) 0.0361(13) 0.0092(15)
C4 0.103(2) 0.084(2) 0.0607(18) 0.0272(16) 0.0489(17) 0.0138(18)
C7 0.0670(15) 0.0466(13) 0.0421(12) 0.0013(10) 0.0211(11) -0.0092(11)
C9 0.0777(15) 0.0285(10) 0.0288(10) 0.0006(8) 0.0228(10) 0.0031(10)

loop_
_atom_type_symbol
_atom_type_description
_atom_type_scat_dispersion_real
_atom_type_scat_dispersion_imag
_atom_type_scat_source
C C 0.0033 0.0016 'International Tables Vol C Tables 4.2.6.8 and 6.1.1.4'
H H 0.0000 0.0000 'International Tables Vol C Tables 4.2.6.8 and 6.1.1.4'
N N 0.0061 0.0033 'International Tables Vol C Tables 4.2.6.8 and 6.1.1.4'
O O 0.0106 0.0060 'International Tables Vol C Tables 4.2.6.8 and 6.1.1.4'
F F 0.0171 0.0103 'International Tables Vol C Tables 4.2.6.8 and 6.1.1.4'
S S 0.1246 0.1234 'International Tables Vol C Tables 4.2.6.8 and 6.1.1.4'

loop_
_geom_angle_atom_site_label_1
_geom_angle_atom_site_label_2
_geom_angle_atom_site_label_3
_geom_angle
_geom_angle_site_symmetry_3
C1 S1 C7 90.10(10) .
C8A O1A C5A 118.2(7) .
C4 C5A C6A 127.0(6) .
C4 C5A O1A 118.5(6) .
C6A C5A O1A 114.5(7) .
C5A C6A C7 113.8(6) .
C5A C6A H6A 123.1 .
C7 C6A H6A 123.1 .
F3A C8A F1A 113.2(16) .
F3A C8A F2A 106.2(8) .
F1A C8A F2A 103.6(10) .
F3A C8A O1A 109.0(10) .
F1A C8A O1A 114.1(8) .
F2A C8A O1A 110.3(15) .
C8B O1B C5B 126(3) .
O1B C5B C4 116.1(16) .
O1B C5B C6B 134(2) .
C4 C5B C6B 109.5(18) .
C7 C6B C5B 125(2) .
C7 C6B H6B 117.7 .
C5B C6B H6B 117.7 .
O1B C8B F1B 128(4) .
O1B C8B F3B 128(3) .
F1B C8B F3B 102(3) .
O1B C8B F2B 108(4) .
F1B C8B F2B 89(3) .
F3B C8B F2B 85(3) .
C1 N1 H1B 117.2(16) .
C1 N1 H1A 120(2) .
H1B N1 H1A 122(3) .
C1 N2 C2 113.41(18) .
C1 N2 H2 121.8(16) .
C2 N2 H2 124.7(16) .
N1 C1 N2 123.6(2) .
N1 C1 S1 123.64(15) .
N2 C1 S1 112.79(15) .
C7 C2 C3 120.9(2) .
C7 C2 N2 112.73(17) .
C3 C2 N2 126.4(2) .
C4 C3 C2 117.2(3) .
C4 C3 H3 121.4 .
C2 C3 H3 121.4 .
C5A C4 C3 119.4(4) .
C3 C4 C5B 123.2(9) .
C5A C4 H4 120.3 .
C3 C4 H4 120.3 .
C6B C7 C2 120.6(11) .
C2 C7 C6A 121.5(4) .
C6B C7 S1 126.0(11) .
C2 C7 S1 110.86(16) .
C6A C7 S1 127.6(4) .
O3 C9 O2 126.11(19) .
O3 C9 C9 117.6(2) 3_646
O2 C9 C9 116.2(2) 3_646

loop_
_geom_bond_atom_site_label_1
_geom_bond_atom_site_label_2
_geom_bond_distance
_geom_bond_site_symmetry_2
S1 C1 1.733(2) .
S1 C7 1.739(2) .
F1A C8A 1.286(17) .
F2A C8A 1.343(19) .
F3A C8A 1.263(16) .
O1A C8A 1.357(12) .
O1A C5A 1.453(9) .
C5A C4 1.340(9) .
C5A C6A 1.344(10) .
C6A C7 1.417(6) .
C6A H6A 0.9300 .
F1B C8B 1.32(4) .
F2B C8B 1.52(5) .
F3B C8B 1.33(4) .
O1B C8B 1.04(4) .
O1B C5B 1.33(3) .
C5B C4 1.46(2) .
C5B C6B 1.50(3) .
C6B C7 1.26(3) .
C6B H6B 0.9300 .
O2 C9 1.256(2) .
O3 C9 1.237(2) .
N1 C1 1.303(3) .
N1 H1B 0.95(3) .
N1 H1A 0.85(3) .
N2 C1 1.332(2) .
N2 C2 1.393(3) .
N2 H2 0.99(3) .
C2 C7 1.382(3) .
C2 C3 1.388(3) .
C3 C4 1.388(4) .
C3 H3 0.9300 .
C4 H4 0.9300 .
C9 C9 1.548(4) 3_646

loop_
_geom_torsion_atom_site_label_1
_geom_torsion_atom_site_label_2
_geom_torsion_atom_site_label_3
_geom_torsion_atom_site_label_4
_geom_torsion
C8A O1A C5A C4 80.8(12)
C8A O1A C5A C6A -99.2(12)
C4 C5A C6A C7 0.6(9)
O1A C5A C6A C7 -179.3(4)
C5A O1A C8A F3A 177.3(10)
C5A O1A C8A F1A 49.6(19)
C5A O1A C8A F2A -66.6(11)
C8B O1B C5B C4 176(4)
C8B O1B C5B C6B -10(6)
O1B C5B C6B C7 -171(3)
C4 C5B C6B C7 3(3)
C5B O1B C8B F1B -35(7)
C5B O1B C8B F3B 165(4)
C5B O1B C8B F2B 68(4)
C2 N2 C1 N1 176.1(2)
C2 N2 C1 S1 -3.6(3)
C7 S1 C1 N1 -176.7(2)
C7 S1 C1 N2 2.9(2)
C1 N2 C2 C7 2.4(3)
C1 N2 C2 C3 -177.8(3)
C7 C2 C3 C4 -0.1(4)
N2 C2 C3 C4 -179.9(3)
C6A C5A C4 C3 -4.4(8)
O1A C5A C4 C3 175.6(4)
C2 C3 C4 C5A 3.9(5)
C2 C3 C4 C5B -16.2(13)
O1B C5B C4 C3 -170.0(17)
C6B C5B C4 C3 15(2)
C5B C6B C7 C2 -18(3)
C5B C6B C7 S1 -178.3(16)
C3 C2 C7 C6B 17.1(13)
N2 C2 C7 C6B -163.1(13)
C3 C2 C7 C6A -3.7(5)
N2 C2 C7 C6A 176.1(3)
C3 C2 C7 S1 -179.9(2)
N2 C2 C7 S1 -0.1(3)
C5A C6A C7 C2 3.4(7)
C5A C6A C7 S1 179.0(4)
C1 S1 C7 C6B 160.3(14)
C1 S1 C7 C2 -1.5(2)
C1 S1 C7 C6A -177.5(4)
